data_4306461
loop_
_publ_author_name
'Mathias U. Kramer'
'Dominique Robert'
'Stefan Arndt'
'Peter M. Zeimentz'
'Thomas P. Spaniol'
'Ahmed Yahia'
'Laurent Maron'
'Odile Eisenstein'
'Jun Okuda'

_publ_contact_author_address
;
        Institute for Inorganic Chemistry
        RWTH Aachen University
        Landoltweg 1
        D-52074 Aachen
        Germany
;
_publ_contact_author_email jun.okuda@ac.rwth-aachen.de
_publ_contact_author_fax '0049 241 8092644'
_publ_contact_author_name 'Jun Okuda'
_publ_contact_author_phone '0049 241 8094645'
_publ_section_title
;
Cationic Methyl Complexes of the Rare-Earth Metals: An Experimental and
Computational Study on Synthesis, Structure, and Reactivity
;
_journal_name_full 'Inorganic Chemistry'
_journal_page_first 9265
_journal_page_last 9278
_journal_paper_doi 10.1021/ic801259n
_journal_volume 47
_journal_year 2008
_chemical_formula_moiety
;

  (C25 H51 Dy O6 2+),(B C24 H20 -)2 ,(C4 H8 O)

;
_chemical_formula_sum 'C77 H99 B2 Dy O7'
_chemical_formula_weight 1320.75
_chemical_name_systematic
;

 ?

;
_space_group_IT_number 61
_symmetry_cell_setting orthorhombic
_symmetry_space_group_name_Hall '-P 2ac 2ab'
_symmetry_space_group_name_H-M 'P b c a'
_atom_sites_solution_hydrogens geom
_atom_sites_solution_primary direct
_atom_sites_solution_secondary difmap
_audit_creation_method SHELXL-97
_cell_angle_alpha 90.00
_cell_angle_beta 90.00
_cell_angle_gamma 90.00
_cell_formula_units_Z 8
_cell_length_a 16.777(14)
_cell_length_b 21.876(19)
_cell_length_c 37.58(3)
_cell_measurement_temperature 120(2)
_cell_measurement_theta_max 20.90
_cell_measurement_theta_min 2.47
_cell_volume 13792(2)
_computing_cell_refinement 'Bruker SMART (2001)'
_computing_data_collection 'Bruker SMART (2001)'
_computing_data_reduction 'Bruker SAINT+ (1999)'
_computing_molecular_graphics 'Ortep-3 for Windows (Farrugia, 1997)'
_computing_structure_refinement 'SHELXL-97 (Sheldrick, 1997)'
_computing_structure_solution 'SHELXS-86 (Sheldrick, 1986)'
_diffrn_ambient_temperature 120(2)
_diffrn_measured_fraction_theta_full 0.995
_diffrn_measured_fraction_theta_max 0.995
_diffrn_measurement_device_type 'CCD area detector'
_diffrn_measurement_method 'omega scans'
_diffrn_radiation_monochromator graphite
_diffrn_radiation_source 'fine-focus sealed tube'
_diffrn_radiation_type MoK\a
_diffrn_radiation_wavelength 0.71073
_diffrn_reflns_av_R_equivalents 0.0764
_diffrn_reflns_av_sigmaI/netI 0.0672
_diffrn_reflns_limit_h_max 20
_diffrn_reflns_limit_h_min -18
_diffrn_reflns_limit_k_max 26
_diffrn_reflns_limit_k_min -13
_diffrn_reflns_limit_l_max 46
_diffrn_reflns_limit_l_min -44
_diffrn_reflns_number 60660
_diffrn_reflns_theta_full 26.00
_diffrn_reflns_theta_max 26.00
_diffrn_reflns_theta_min 1.08
_exptl_absorpt_coefficient_mu 1.136
_exptl_absorpt_correction_T_max 0.6329
_exptl_absorpt_correction_T_min 0.4449
_exptl_absorpt_correction_type multi-scan
_exptl_absorpt_process_details 'Bruker SADABS'
_exptl_crystal_colour colourless
_exptl_crystal_density_diffrn 1.272
_exptl_crystal_density_method 'not measured'
_exptl_crystal_description plate
_exptl_crystal_F_000 5543
_exptl_crystal_size_max 0.80
_exptl_crystal_size_mid 0.80
_exptl_crystal_size_min 0.40
_refine_diff_density_max 3.558
_refine_diff_density_min -5.050
_refine_diff_density_rms 0.156
_refine_ls_extinction_method none
_refine_ls_goodness_of_fit_ref 1.131
_refine_ls_hydrogen_treatment noref
_refine_ls_matrix_type full
_refine_ls_number_parameters 785
_refine_ls_number_reflns 13484
_refine_ls_number_restraints 0
_refine_ls_restrained_S_all 1.131
_refine_ls_R_factor_all 0.1265
_refine_ls_R_factor_gt 0.0796
_refine_ls_shift/su_max 0.001
_refine_ls_shift/su_mean 0.000
_refine_ls_structure_factor_coef Fsqd
_refine_ls_weighting_details 'calc w=1/[\s^2^(Fo^2^)+(0.0200P)^2^+220.0000P] where P=(Fo^2^+2Fc^2^)/3'
_refine_ls_weighting_scheme calc
_refine_ls_wR_factor_gt 0.1652
_refine_ls_wR_factor_ref 0.1876
_reflns_number_gt 8450
_reflns_number_total 13484
_reflns_threshold_expression >2sigma(I)
_cod_data_source_file ic801259n_si_002_05.cif
_cod_data_source_block 4-Dy
_cod_original_cell_volume 13792(20)
_cod_database_code 4306461

loop_
_symmetry_equiv_pos_as_xyz
'x, y, z'
'-x+1/2, -y, z+1/2'
'-x, y+1/2, -z+1/2'
'x+1/2, -y+1/2, -z'
'-x, -y, -z'
'x-1/2, y, -z-1/2'
'x, -y-1/2, z-1/2'
'-x-1/2, y-1/2, z'

loop_
_atom_site_label
_atom_site_type_symbol
_atom_site_fract_x
_atom_site_fract_y
_atom_site_fract_z
_atom_site_U_iso_or_equiv
_atom_site_adp_type
_atom_site_occupancy
_atom_site_symmetry_multiplicity
_atom_site_calc_flag
_atom_site_refinement_flags
_atom_site_disorder_assembly
_atom_site_disorder_group
Dy Dy 0.00333(2) 0.230750(17) 0.134560(9) 0.02062(11) Uani 1 1 d . . .
O1 O 0.0411(4) 0.1669(3) 0.18373(15) 0.0243(14) Uani 1 1 d . . .
O2 O 0.0517(4) 0.2976(3) 0.18296(16) 0.0302(15) Uani 1 1 d . . .
O3 O 0.0139(4) 0.3310(3) 0.10977(16) 0.0286(15) Uani 1 1 d . . .
O4 O -0.0528(4) 0.2274(3) 0.07332(15) 0.0314(15) Uani 1 1 d . . .
O5 O -0.0138(4) 0.1255(3) 0.11731(16) 0.0298(15) Uani 1 1 d . . .
O6 O 0.1426(4) 0.2230(3) 0.11355(17) 0.0352(16) Uani 1 1 d . . .
O7 O 0.4747(6) 0.2309(5) 0.1326(3) 0.086(3) Uani 1 1 d . . .
B1 B 0.7579(7) -0.0164(5) 0.2187(3) 0.026(2) Uani 1 1 d . . .
B2 B -0.2559(6) 0.5083(5) -0.0208(2) 0.022(2) Uani 1 1 d . . .
C1 C 0.1060(6) 0.1216(4) 0.1850(3) 0.031(2) Uani 1 1 d . . .
H1A H 0.1584 0.1422 0.1871 0.037 Uiso 1 1 calc R . .
H1B H 0.1061 0.0961 0.1632 0.037 Uiso 1 1 calc R . .
C2 C 0.0894(6) 0.0827(5) 0.2177(3) 0.034(2) Uani 1 1 d . . .
H2A H 0.1394 0.0664 0.2280 0.040 Uiso 1 1 calc R . .
H2B H 0.0535 0.0482 0.2119 0.040 Uiso 1 1 calc R . .
C3 C 0.0492(6) 0.1279(5) 0.2430(2) 0.033(2) Uani 1 1 d . . .
H3A H 0.0176 0.1065 0.2614 0.039 Uiso 1 1 calc R . .
H3B H 0.0887 0.1549 0.2547 0.039 Uiso 1 1 calc R . .
C4 C -0.0038(5) 0.1633(4) 0.2177(2) 0.0226(17) Uani 1 1 d . . .
H4A H -0.0552 0.1419 0.2142 0.027 Uiso 1 1 calc R . .
H4B H -0.0147 0.2048 0.2271 0.027 Uiso 1 1 calc R . .
C5 C 0.0059(7) 0.3530(4) 0.1915(2) 0.042(3) Uani 1 1 d . . .
H5A H -0.0518 0.3435 0.1920 0.051 Uiso 1 1 calc R . .
H5B H 0.0154 0.3847 0.1733 0.051 Uiso 1 1 calc R . .
C6 C 0.0333(7) 0.3761(5) 0.2282(2) 0.037(2) Uani 1 1 d . . .
H6A H 0.0687 0.4121 0.2258 0.044 Uiso 1 1 calc R . .
H6B H -0.0130 0.3873 0.2432 0.044 Uiso 1 1 calc R . .
C7 C 0.0780(6) 0.3219(4) 0.2440(3) 0.035(2) Uani 1 1 d . . .
H7A H 0.0414 0.2934 0.2563 0.042 Uiso 1 1 calc R . .
H7B H 0.1199 0.3354 0.2608 0.042 Uiso 1 1 calc R . .
C8 C 0.1145(6) 0.2923(5) 0.2105(2) 0.033(2) Uani 1 1 d . . .
H8A H 0.1634 0.3143 0.2031 0.040 Uiso 1 1 calc R . .
H8B H 0.1280 0.2489 0.2150 0.040 Uiso 1 1 calc R . .
C9 C 0.0894(7) 0.3661(5) 0.1040(3) 0.045(3) Uani 1 1 d . . .
H9A H 0.1212 0.3677 0.1262 0.054 Uiso 1 1 calc R . .
H9B H 0.1219 0.3468 0.0851 0.054 Uiso 1 1 calc R . .
C10 C 0.0638(7) 0.4287(5) 0.0931(3) 0.047(3) Uani 1 1 d . . .
H10A H 0.1021 0.4467 0.0760 0.057 Uiso 1 1 calc R . .
H10B H 0.0596 0.4560 0.1141 0.057 Uiso 1 1 calc R . .
C11 C -0.0173(7) 0.4195(4) 0.0758(2) 0.042(3) Uani 1 1 d . . .
H11A H -0.0496 0.4573 0.0765 0.050 Uiso 1 1 calc R . .
H11B H -0.0121 0.4056 0.0508 0.050 Uiso 1 1 calc R . .
C12 C -0.0527(6) 0.3700(5) 0.0993(2) 0.036(2) Uani 1 1 d . . .
H12A H -0.0783 0.3882 0.1205 0.043 Uiso 1 1 calc R . .
H12B H -0.0930 0.3461 0.0860 0.043 Uiso 1 1 calc R . .
C13 C -0.0243(6) 0.2507(5) 0.0391(2) 0.036(3) Uani 1 1 d . . .
H13A H 0.0088 0.2197 0.0269 0.044 Uiso 1 1 calc R . .
H13B H 0.0080 0.2881 0.0426 0.044 Uiso 1 1 calc R . .
C14 C -0.0989(7) 0.2649(5) 0.0174(3) 0.048(3) Uani 1 1 d . . .
H14A H -0.1201 0.3060 0.0232 0.057 Uiso 1 1 calc R . .
H14B H -0.0881 0.2625 -0.0084 0.057 Uiso 1 1 calc R . .
C15 C -0.1554(6) 0.2155(5) 0.0291(3) 0.046(3) Uani 1 1 d . . .
H15A H -0.2114 0.2292 0.0270 0.055 Uiso 1 1 calc R . .
H15B H -0.1482 0.1781 0.0146 0.055 Uiso 1 1 calc R . .
C16 C -0.1340(7) 0.2039(6) 0.0671(3) 0.050(3) Uani 1 1 d . . .
H16A H -0.1723 0.2249 0.0830 0.060 Uiso 1 1 calc R . .
H16B H -0.1360 0.1596 0.0722 0.060 Uiso 1 1 calc R . .
C17 C 0.0253(6) 0.0918(4) 0.0877(2) 0.034(2) Uani 1 1 d . . .
H17A H 0.0840 0.0956 0.0892 0.041 Uiso 1 1 calc R . .
H17B H 0.0075 0.1078 0.0643 0.041 Uiso 1 1 calc R . .
C18 C -0.0006(7) 0.0254(4) 0.0925(2) 0.036(2) Uani 1 1 d . . .
H18A H -0.0030 0.0038 0.0693 0.043 Uiso 1 1 calc R . .
H18B H 0.0361 0.0032 0.1086 0.043 Uiso 1 1 calc R . .
C19 C -0.0833(6) 0.0318(4) 0.1089(3) 0.036(2) Uani 1 1 d . . .
H19A H -0.1238 0.0418 0.0907 0.043 Uiso 1 1 calc R . .
H19B H -0.0993 -0.0059 0.1216 0.043 Uiso 1 1 calc R . .
C20 C -0.0716(6) 0.0845(4) 0.1346(3) 0.035(2) Uani 1 1 d . . .
H20A H -0.1226 0.1059 0.1390 0.042 Uiso 1 1 calc R . .
H20B H -0.0505 0.0696 0.1577 0.042 Uiso 1 1 calc R . .
C21 C 0.1720(8) 0.2058(9) 0.0783(4) 0.095(6) Uani 1 1 d . . .
H21A H 0.1316 0.2159 0.0600 0.114 Uiso 1 1 calc R . .
H21B H 0.1822 0.1613 0.0774 0.114 Uiso 1 1 calc R . .
C22 C 0.2461(6) 0.2397(5) 0.0712(2) 0.037(2) Uani 1 1 d . . .
H22A H 0.2359 0.2755 0.0557 0.045 Uiso 1 1 calc R . .
H22B H 0.2862 0.2130 0.0596 0.045 Uiso 1 1 calc R . .
C23 C 0.2747(6) 0.2599(5) 0.1083(2) 0.038(3) Uani 1 1 d . . .
H23A H 0.3289 0.2441 0.1132 0.046 Uiso 1 1 calc R . .
H23B H 0.2756 0.3051 0.1101 0.046 Uiso 1 1 calc R . .
C24 C 0.2153(5) 0.2332(6) 0.1342(3) 0.042(2) Uani 1 1 d . . .
H24A H 0.2354 0.1942 0.1442 0.051 Uiso 1 1 calc R . .
H24B H 0.2051 0.2620 0.1540 0.051 Uiso 1 1 calc R . .
C25 C -0.1297(6) 0.2450(4) 0.1566(2) 0.034(2) Uani 1 1 d . . .
H25A H -0.1635 0.2111 0.1486 0.051 Uiso 1 1 calc R . .
H25B H -0.1512 0.2836 0.1475 0.051 Uiso 1 1 calc R . .
H25C H -0.1288 0.2461 0.1827 0.051 Uiso 1 1 calc R . .
C26 C 0.8344(5) -0.0491(4) 0.1973(2) 0.0207(19) Uani 1 1 d . . .
C27 C 0.8216(6) -0.0946(4) 0.1714(2) 0.028(2) Uani 1 1 d . . .
H27 H 0.7683 -0.1053 0.1657 0.034 Uiso 1 1 calc R . .
C28 C 0.8839(6) -0.1252(4) 0.1534(2) 0.031(2) Uani 1 1 d . . .
H28 H 0.8723 -0.1561 0.1364 0.037 Uiso 1 1 calc R . .
C29 C 0.9620(6) -0.1095(5) 0.1607(3) 0.036(2) Uani 1 1 d . . .
H29 H 1.0045 -0.1299 0.1490 0.043 Uiso 1 1 calc R . .
C30 C 0.9780(6) -0.0633(4) 0.1854(2) 0.029(2) Uani 1 1 d . . .
H30 H 1.0315 -0.0520 0.1904 0.035 Uiso 1 1 calc R . .
C31 C 0.9144(5) -0.0335(4) 0.2032(2) 0.024(2) Uani 1 1 d . . .
H31 H 0.9264 -0.0018 0.2196 0.029 Uiso 1 1 calc R . .
C32 C 0.6852(5) -0.0026(4) 0.1900(2) 0.025(2) Uani 1 1 d . . .
C33 C 0.7009(6) 0.0178(4) 0.1549(2) 0.030(2) Uani 1 1 d . . .
H33 H 0.7548 0.0190 0.1471 0.036 Uiso 1 1 calc R . .
C34 C 0.6412(6) 0.0364(4) 0.1309(3) 0.034(2) Uani 1 1 d . . .
H34 H 0.6547 0.0500 0.1076 0.040 Uiso 1 1 calc R . .
C35 C 0.5610(6) 0.0345(5) 0.1420(3) 0.035(2) Uani 1 1 d . . .
H35 H 0.5195 0.0470 0.1264 0.043 Uiso 1 1 calc R . .
C36 C 0.5435(6) 0.0140(4) 0.1762(3) 0.033(2) Uani 1 1 d . . .
H36 H 0.4896 0.0126 0.1838 0.040 Uiso 1 1 calc R . .
C37 C 0.6044(6) -0.0046(4) 0.1996(3) 0.030(2) Uani 1 1 d . . .
H37 H 0.5904 -0.0190 0.2226 0.037 Uiso 1 1 calc R . .
C38 C 0.7857(5) 0.0486(4) 0.2379(2) 0.025(2) Uani 1 1 d . . .
C39 C 0.7561(5) 0.1064(4) 0.2263(2) 0.027(2) Uani 1 1 d . . .
H39 H 0.7223 0.1079 0.2061 0.032 Uiso 1 1 calc R . .
C40 C 0.7752(6) 0.1609(5) 0.2436(3) 0.034(2) Uani 1 1 d . . .
H40 H 0.7531 0.1983 0.2353 0.041 Uiso 1 1 calc R . .
C41 C 0.8266(6) 0.1613(5) 0.2732(3) 0.032(2) Uani 1 1 d . . .
H41 H 0.8390 0.1983 0.2852 0.038 Uiso 1 1 calc R . .
C42 C 0.8588(6) 0.1055(5) 0.2844(2) 0.031(2) Uani 1 1 d . . .
H42 H 0.8943 0.1042 0.3041 0.038 Uiso 1 1 calc R . .
C43 C 0.8383(5) 0.0515(4) 0.2665(2) 0.025(2) Uani 1 1 d . . .
H43 H 0.8619 0.0144 0.2743 0.030 Uiso 1 1 calc R . .
C44 C 0.7265(5) -0.0663(4) 0.2501(2) 0.027(2) Uani 1 1 d . . .
C45 C 0.6979(6) -0.1242(5) 0.2390(3) 0.033(2) Uani 1 1 d . . .
H45 H 0.6979 -0.1341 0.2144 0.040 Uiso 1 1 calc R . .
C46 C 0.6691(6) -0.1678(5) 0.2639(3) 0.040(3) Uani 1 1 d . . .
H46 H 0.6506 -0.2063 0.2556 0.048 Uiso 1 1 calc R . .
C47 C 0.6673(6) -0.1554(5) 0.3001(3) 0.035(2) Uani 1 1 d . . .
H47 H 0.6478 -0.1850 0.3163 0.043 Uiso 1 1 calc R . .
C48 C 0.6945(6) -0.0988(5) 0.3123(3) 0.037(2) Uani 1 1 d . . .
H48 H 0.6942 -0.0895 0.3370 0.045 Uiso 1 1 calc R . .
C49 C 0.7225(6) -0.0560(4) 0.2873(2) 0.029(2) Uani 1 1 d . . .
H49 H 0.7399 -0.0174 0.2959 0.034 Uiso 1 1 calc R . .
C50 C -0.3355(5) 0.5502(4) -0.0281(2) 0.025(2) Uani 1 1 d . . .
C51 C -0.4051(5) 0.5470(4) -0.0064(2) 0.027(2) Uani 1 1 d . . .
H51 H -0.4057 0.5194 0.0131 0.032 Uiso 1 1 calc R . .
C52 C -0.4726(5) 0.5828(4) -0.0128(2) 0.028(2) Uani 1 1 d . . .
H52 H -0.5180 0.5789 0.0022 0.034 Uiso 1 1 calc R . .
C53 C -0.4738(6) 0.6243(4) -0.0410(3) 0.032(2) Uani 1 1 d . . .
H53 H -0.5200 0.6482 -0.0455 0.038 Uiso 1 1 calc R . .
C54 C -0.4065(6) 0.6303(5) -0.0624(3) 0.034(2) Uani 1 1 d . . .
H54 H -0.4062 0.6589 -0.0815 0.041 Uiso 1 1 calc R . .
C55 C -0.3397(6) 0.5941(5) -0.0558(3) 0.031(2) Uani 1 1 d . . .
H55 H -0.2943 0.5992 -0.0706 0.037 Uiso 1 1 calc R . .
C56 C -0.1828(5) 0.5527(4) -0.0054(2) 0.0201(18) Uani 1 1 d . . .
C57 C -0.1127(5) 0.5294(5) 0.0103(2) 0.028(2) Uani 1 1 d . . .
H57 H -0.1071 0.4862 0.0114 0.034 Uiso 1 1 calc R . .
C58 C -0.0506(6) 0.5651(4) 0.0244(2) 0.028(2) Uani 1 1 d . . .
H58 H -0.0053 0.5461 0.0348 0.033 Uiso 1 1 calc R . .
C59 C -0.0563(6) 0.6280(5) 0.0230(2) 0.032(2) Uani 1 1 d . . .
H59 H -0.0148 0.6530 0.0322 0.039 Uiso 1 1 calc R . .
C60 C -0.1240(6) 0.6543(4) 0.0077(3) 0.035(2) Uani 1 1 d . . .
H60 H -0.1285 0.6976 0.0068 0.042 Uiso 1 1 calc R . .
C61 C -0.1854(6) 0.6180(4) -0.0063(2) 0.029(2) Uani 1 1 d . . .
H61 H -0.2303 0.6375 -0.0167 0.035 Uiso 1 1 calc R . .
C62 C -0.2242(5) 0.4732(4) -0.0573(2) 0.0233(19) Uani 1 1 d . . .
C63 C -0.1608(5) 0.4309(4) -0.0551(2) 0.028(2) Uani 1 1 d . . .
H63 H -0.1376 0.4238 -0.0324 0.033 Uiso 1 1 calc R . .
C64 C -0.1301(6) 0.3989(5) -0.0842(3) 0.036(2) Uani 1 1 d . . .
H64 H -0.0872 0.3713 -0.0808 0.044 Uiso 1 1 calc R . .
C65 C -0.1624(6) 0.4074(5) -0.1183(3) 0.039(3) Uani 1 1 d . . .
H65 H -0.1412 0.3862 -0.1383 0.047 Uiso 1 1 calc R . .
C66 C -0.2265(7) 0.4478(5) -0.1223(3) 0.041(3) Uani 1 1 d . . .
H66 H -0.2499 0.4543 -0.1450 0.050 Uiso 1 1 calc R . .
C67 C -0.2555(7) 0.4784(5) -0.0923(2) 0.036(2) Uani 1 1 d . . .
H67 H -0.2998 0.5049 -0.0956 0.043 Uiso 1 1 calc R . .
C68 C -0.2738(5) 0.4543(4) 0.0092(2) 0.0216(19) Uani 1 1 d . . .
C69 C -0.2580(6) 0.4607(4) 0.0463(2) 0.029(2) Uani 1 1 d . . .
H69 H -0.2386 0.4989 0.0547 0.035 Uiso 1 1 calc R . .
C70 C -0.2699(6) 0.4132(5) 0.0711(2) 0.036(2) Uani 1 1 d . . .
H70 H -0.2592 0.4198 0.0956 0.044 Uiso 1 1 calc R . .
C71 C -0.2974(6) 0.3564(5) 0.0594(3) 0.038(3) Uani 1 1 d . . .
H71 H -0.3043 0.3234 0.0756 0.046 Uiso 1 1 calc R . .
C72 C -0.3143(6) 0.3494(5) 0.0233(3) 0.036(2) Uani 1 1 d . . .
H72 H -0.3337 0.3113 0.0149 0.043 Uiso 1 1 calc R . .
C73 C -0.3032(6) 0.3972(4) -0.0005(3) 0.031(2) Uani 1 1 d . . .
H73 H -0.3165 0.3905 -0.0247 0.037 Uiso 1 1 calc R . .
C74 C 0.5277(9) 0.2402(6) 0.1063(4) 0.067(4) Uani 1 1 d . . .
H74A H 0.5402 0.2843 0.1044 0.081 Uiso 1 1 calc R . .
H74B H 0.5054 0.2263 0.0833 0.081 Uiso 1 1 calc R . .
C75 C 0.6024(10) 0.2045(6) 0.1151(4) 0.087(6) Uani 1 1 d . . .
H75A H 0.6508 0.2258 0.1065 0.104 Uiso 1 1 calc R . .
H75B H 0.6005 0.1629 0.1048 0.104 Uiso 1 1 calc R . .
C76 C 0.5993(9) 0.2028(6) 0.1567(4) 0.073(4) Uani 1 1 d . . .
H76A H 0.6171 0.1627 0.1659 0.088 Uiso 1 1 calc R . .
H76B H 0.6327 0.2355 0.1672 0.088 Uiso 1 1 calc R . .
C77 C 0.5133(9) 0.2133(7) 0.1643(4) 0.076(4) Uani 1 1 d . . .
H77A H 0.4890 0.1753 0.1737 0.091 Uiso 1 1 calc R . .
H77B H 0.5074 0.2457 0.1824 0.091 Uiso 1 1 calc R . .

loop_
_atom_site_aniso_label
_atom_site_aniso_U_11
_atom_site_aniso_U_22
_atom_site_aniso_U_33
_atom_site_aniso_U_23
_atom_site_aniso_U_13
_atom_site_aniso_U_12
Dy 0.0209(2) 0.02142(19) 0.01952(17) 0.00068(18) 0.00003(18) -0.00183(19)
O1 0.028(4) 0.029(3) 0.016(3) -0.003(3) 0.002(3) 0.006(3)
O2 0.034(4) 0.030(4) 0.027(3) -0.002(3) -0.001(3) 0.003(3)
O3 0.024(4) 0.029(3) 0.033(3) -0.003(3) -0.008(3) -0.005(3)
O4 0.029(4) 0.041(4) 0.024(3) 0.006(3) -0.005(3) -0.009(3)
O5 0.042(4) 0.023(3) 0.024(3) 0.004(3) 0.005(3) -0.004(3)
O6 0.026(4) 0.046(4) 0.034(4) -0.007(3) 0.005(3) -0.005(3)
O7 0.063(6) 0.106(8) 0.089(7) -0.006(7) -0.013(6) 0.002(6)
B1 0.025(6) 0.028(6) 0.024(5) 0.003(5) -0.007(5) 0.000(4)
B2 0.019(5) 0.030(6) 0.018(5) -0.005(4) 0.003(4) -0.004(4)
C1 0.024(5) 0.036(6) 0.033(5) 0.004(4) 0.002(4) 0.002(4)
C2 0.028(5) 0.036(6) 0.037(5) 0.014(5) -0.005(4) 0.001(4)
C3 0.029(6) 0.047(6) 0.022(5) 0.011(4) -0.001(4) -0.004(5)
C4 0.020(4) 0.028(4) 0.020(4) -0.004(3) 0.001(4) 0.005(4)
C5 0.068(8) 0.034(5) 0.026(5) -0.010(4) -0.018(5) 0.017(6)
C6 0.050(7) 0.042(6) 0.019(5) -0.007(4) -0.011(4) -0.001(5)
C7 0.040(6) 0.035(6) 0.031(5) -0.003(4) -0.008(4) -0.001(5)
C8 0.020(5) 0.041(6) 0.038(5) -0.003(5) -0.005(4) -0.006(4)
C9 0.044(7) 0.041(6) 0.049(7) 0.009(5) 0.009(5) -0.013(5)
C10 0.052(8) 0.028(6) 0.062(8) 0.013(5) 0.019(6) 0.000(5)
C11 0.080(9) 0.030(5) 0.015(4) -0.001(4) 0.004(5) 0.009(6)
C12 0.045(7) 0.042(6) 0.020(5) 0.005(4) -0.007(4) 0.005(5)
C13 0.039(6) 0.050(6) 0.019(4) -0.001(4) -0.008(4) -0.004(5)
C14 0.064(8) 0.049(7) 0.030(5) 0.003(5) -0.012(5) -0.006(6)
C15 0.030(6) 0.052(7) 0.057(7) 0.004(6) -0.013(5) 0.005(5)
C16 0.036(7) 0.067(8) 0.047(7) 0.001(6) -0.021(5) -0.025(6)
C17 0.054(7) 0.034(5) 0.015(4) -0.004(4) 0.010(4) -0.002(5)
C18 0.054(6) 0.026(5) 0.028(5) -0.005(4) 0.004(5) -0.002(5)
C19 0.046(7) 0.022(5) 0.039(6) -0.006(4) -0.009(5) -0.006(5)
C20 0.038(6) 0.035(5) 0.032(5) 0.000(5) 0.007(5) -0.009(4)
C21 0.048(8) 0.169(17) 0.067(9) -0.066(10) 0.037(7) -0.052(10)
C22 0.038(6) 0.042(6) 0.032(5) 0.010(5) 0.007(4) 0.001(5)
C23 0.028(5) 0.054(7) 0.034(5) 0.001(5) 0.005(4) -0.004(5)
C24 0.024(5) 0.063(7) 0.040(5) 0.013(6) 0.006(5) 0.001(5)
C25 0.042(6) 0.032(6) 0.029(5) 0.004(4) -0.003(4) 0.004(5)
C26 0.025(5) 0.026(5) 0.011(4) 0.003(3) -0.002(3) 0.001(4)
C27 0.035(6) 0.027(5) 0.024(5) -0.001(4) -0.007(4) 0.003(4)
C28 0.038(6) 0.033(5) 0.021(5) -0.004(4) -0.005(4) 0.010(5)
C29 0.033(6) 0.045(6) 0.030(5) -0.001(5) 0.002(4) 0.018(5)
C30 0.026(5) 0.036(5) 0.024(5) 0.001(4) 0.000(4) 0.005(4)
C31 0.023(5) 0.028(5) 0.022(4) 0.006(4) 0.002(4) 0.003(4)
C32 0.025(5) 0.021(5) 0.029(5) -0.005(4) -0.001(4) 0.003(4)
C33 0.030(5) 0.034(5) 0.027(5) -0.002(4) 0.005(4) 0.002(4)
C34 0.041(6) 0.030(5) 0.030(5) 0.000(4) -0.011(5) 0.005(4)
C35 0.036(6) 0.036(6) 0.034(6) -0.004(4) -0.013(4) 0.006(5)
C36 0.023(5) 0.035(6) 0.042(6) -0.012(5) -0.003(4) 0.002(4)
C37 0.030(6) 0.034(5) 0.027(5) -0.002(4) -0.002(4) 0.000(4)
C38 0.019(5) 0.033(5) 0.021(4) 0.001(4) 0.007(4) 0.000(4)
C39 0.019(5) 0.034(5) 0.028(5) 0.001(4) -0.001(4) 0.002(4)
C40 0.027(6) 0.036(6) 0.038(6) -0.001(5) 0.012(4) 0.002(4)
C41 0.030(6) 0.033(5) 0.032(5) -0.003(4) 0.012(4) -0.006(4)
C42 0.036(6) 0.040(6) 0.018(4) -0.001(4) 0.001(4) -0.004(5)
C43 0.024(5) 0.028(5) 0.024(4) 0.001(4) 0.004(4) 0.001(4)
C44 0.023(5) 0.033(5) 0.024(4) 0.002(4) -0.005(4) 0.003(4)
C45 0.032(6) 0.037(6) 0.031(5) 0.004(4) -0.001(4) -0.004(5)
C46 0.036(6) 0.035(6) 0.050(7) 0.009(5) 0.000(5) -0.003(5)
C47 0.027(6) 0.038(6) 0.041(6) 0.014(5) 0.009(4) 0.004(5)
C48 0.037(6) 0.043(6) 0.031(5) 0.013(5) 0.009(5) 0.002(5)
C49 0.033(6) 0.029(5) 0.024(5) 0.010(4) 0.005(4) 0.001(4)
C50 0.027(5) 0.024(5) 0.024(5) 0.001(4) -0.005(4) -0.002(4)
C51 0.026(5) 0.033(5) 0.021(4) -0.002(4) -0.001(4) -0.003(4)
C52 0.022(5) 0.037(5) 0.026(5) -0.005(4) 0.002(4) -0.006(4)
C53 0.026(5) 0.033(5) 0.036(5) -0.002(4) -0.003(4) 0.003(4)
C54 0.033(6) 0.040(6) 0.030(5) 0.008(4) -0.003(4) -0.004(5)
C55 0.021(5) 0.039(6) 0.033(5) 0.003(4) 0.001(4) 0.003(4)
C56 0.025(5) 0.024(5) 0.011(4) 0.002(3) 0.004(3) 0.001(4)
C57 0.022(5) 0.035(5) 0.028(5) -0.003(4) 0.001(4) 0.001(4)
C58 0.025(5) 0.038(6) 0.020(4) -0.005(4) 0.000(4) -0.007(4)
C59 0.033(6) 0.041(6) 0.023(5) -0.004(4) 0.001(4) -0.007(5)
C60 0.035(6) 0.025(5) 0.044(6) -0.004(4) -0.003(5) 0.000(4)
C61 0.024(5) 0.031(5) 0.032(5) -0.003(4) -0.002(4) 0.000(4)
C62 0.018(5) 0.032(5) 0.019(4) -0.004(4) 0.001(3) -0.006(4)
C63 0.021(5) 0.037(6) 0.025(5) -0.004(4) -0.001(4) -0.002(4)
C64 0.022(5) 0.045(6) 0.042(6) -0.009(5) 0.008(4) 0.001(5)
C65 0.040(6) 0.052(7) 0.025(5) -0.010(5) 0.010(4) -0.011(5)
C66 0.047(7) 0.057(7) 0.020(5) 0.001(5) 0.003(4) -0.015(6)
C67 0.038(6) 0.038(6) 0.032(5) 0.006(5) 0.000(5) -0.007(5)
C68 0.017(5) 0.029(5) 0.019(4) -0.001(4) 0.003(3) 0.001(4)
C69 0.031(5) 0.035(6) 0.022(5) 0.004(4) 0.007(4) -0.003(4)
C70 0.039(6) 0.054(7) 0.016(4) 0.006(4) 0.001(4) -0.006(5)
C71 0.036(6) 0.038(6) 0.039(6) 0.012(5) 0.013(5) 0.003(5)
C72 0.035(6) 0.031(6) 0.040(6) 0.003(5) 0.009(5) -0.005(5)
C73 0.028(5) 0.037(6) 0.027(5) 0.003(4) 0.001(4) 0.002(4)
C74 0.088(11) 0.045(8) 0.069(9) -0.011(7) -0.032(8) -0.008(7)
C75 0.115(14) 0.043(8) 0.102(12) 0.031(8) 0.050(11) 0.019(9)
C76 0.069(10) 0.043(8) 0.108(13) 0.021(8) -0.022(9) -0.005(7)
C77 0.075(11) 0.077(10) 0.075(10) 0.030(8) 0.004(8) -0.002(8)

loop_
_atom_type_symbol
_atom_type_description
_atom_type_scat_dispersion_real
_atom_type_scat_dispersion_imag
_atom_type_scat_source
C C 0.0030 0.0020 'International Tables Vol C Tables 4.2.6.8 and 6.1.1.4'
H H 0.0000 0.0000 'International Tables Vol C Tables 4.2.6.8 and 6.1.1.4'
B B 0.0010 0.0010 'International Tables Vol C Tables 4.2.6.8 and 6.1.1.4'
Dy Dy -0.1890 4.4100 'International Tables Vol C Tables 4.2.6.8 and 6.1.1.4'
O O 0.0110 0.0060 'International Tables Vol C Tables 4.2.6.8 and 6.1.1.4'

loop_
_geom_angle_atom_site_label_1
_geom_angle_atom_site_label_2
_geom_angle_atom_site_label_3
_geom_angle
_geom_angle_site_symmetry_1
_geom_angle_site_symmetry_3
_geom_angle_publ_flag
O3 Dy C25 94.8(3) . . ?
O3 Dy O1 144.5(2) . . ?
C25 Dy O1 93.2(3) . . ?
O3 Dy O5 141.4(2) . . ?
C25 Dy O5 96.1(3) . . ?
O1 Dy O5 71.5(2) . . ?
O3 Dy O2 73.7(2) . . ?
C25 Dy O2 88.5(3) . . ?
O1 Dy O2 72.0(2) . . ?
O5 Dy O2 143.4(2) . . ?
O3 Dy O6 82.4(2) . . ?
C25 Dy O6 176.1(3) . . ?
O1 Dy O6 87.5(2) . . ?
O5 Dy O6 87.8(2) . . ?
O2 Dy O6 88.0(2) . . ?
O3 Dy O4 72.2(2) . . ?
C25 Dy O4 88.3(3) . . ?
O1 Dy O4 142.6(2) . . ?
O5 Dy O4 71.2(2) . . ?
O2 Dy O4 145.3(2) . . ?
O6 Dy O4 93.5(2) . . ?
C1 O1 C4 108.2(6) . . ?
C1 O1 Dy 127.7(5) . . ?
C4 O1 Dy 123.9(5) . . ?
C5 O2 C8 106.4(7) . . ?
C5 O2 Dy 118.6(5) . . ?
C8 O2 Dy 134.6(5) . . ?
C12 O3 C9 108.0(7) . . ?
C12 O3 Dy 125.8(5) . . ?
C9 O3 Dy 126.1(6) . . ?
C13 O4 C16 106.6(7) . . ?
C13 O4 Dy 132.7(5) . . ?
C16 O4 Dy 120.4(5) . . ?
C20 O5 C17 108.7(7) . . ?
C20 O5 Dy 122.8(5) . . ?
C17 O5 Dy 128.4(5) . . ?
C24 O6 C21 103.9(8) . . ?
C24 O6 Dy 127.4(5) . . ?
C21 O6 Dy 128.7(7) . . ?
C74 O7 C77 110.9(11) . . ?
C32 B1 C38 109.5(8) . . ?
C32 B1 C26 109.3(7) . . ?
C38 B1 C26 111.0(8) . . ?
C32 B1 C44 110.0(8) . . ?
C38 B1 C44 109.7(7) . . ?
C26 B1 C44 107.2(7) . . ?
C50 B2 C68 111.3(7) . . ?
C50 B2 C62 112.3(7) . . ?
C68 B2 C62 106.8(7) . . ?
C50 B2 C56 109.4(7) . . ?
C68 B2 C56 108.3(7) . . ?
C62 B2 C56 108.7(7) . . ?
O1 C1 C2 105.5(7) . . ?
O1 C1 H1A 110.6 . . ?
C2 C1 H1A 110.6 . . ?
O1 C1 H1B 110.6 . . ?
C2 C1 H1B 110.6 . . ?
H1A C1 H1B 108.8 . . ?
C1 C2 C3 102.8(8) . . ?
C1 C2 H2A 111.2 . . ?
C3 C2 H2A 111.2 . . ?
C1 C2 H2B 111.2 . . ?
C3 C2 H2B 111.2 . . ?
H2A C2 H2B 109.1 . . ?
C4 C3 C2 101.4(7) . . ?
C4 C3 H3A 111.5 . . ?
C2 C3 H3A 111.5 . . ?
C4 C3 H3B 111.5 . . ?
C2 C3 H3B 111.5 . . ?
H3A C3 H3B 109.3 . . ?
O1 C4 C3 105.6(7) . . ?
O1 C4 H4A 110.6 . . ?
C3 C4 H4A 110.6 . . ?
O1 C4 H4B 110.6 . . ?
C3 C4 H4B 110.6 . . ?
H4A C4 H4B 108.8 . . ?
O2 C5 C6 108.2(8) . . ?
O2 C5 H5A 110.1 . . ?
C6 C5 H5A 110.1 . . ?
O2 C5 H5B 110.1 . . ?
C6 C5 H5B 110.1 . . ?
H5A C5 H5B 108.4 . . ?
C7 C6 C5 103.8(8) . . ?
C7 C6 H6A 111.0 . . ?
C5 C6 H6A 111.0 . . ?
C7 C6 H6B 111.0 . . ?
C5 C6 H6B 111.0 . . ?
H6A C6 H6B 109.0 . . ?
C6 C7 C8 101.9(8) . . ?
C6 C7 H7A 111.4 . . ?
C8 C7 H7A 111.4 . . ?
C6 C7 H7B 111.4 . . ?
C8 C7 H7B 111.4 . . ?
H7A C7 H7B 109.3 . . ?
O2 C8 C7 104.8(7) . . ?
O2 C8 H8A 110.8 . . ?
C7 C8 H8A 110.8 . . ?
O2 C8 H8B 110.8 . . ?
C7 C8 H8B 110.8 . . ?
H8A C8 H8B 108.9 . . ?
C10 C9 O3 105.5(9) . . ?
C10 C9 H9A 110.6 . . ?
O3 C9 H9A 110.6 . . ?
C10 C9 H9B 110.6 . . ?
O3 C9 H9B 110.6 . . ?
H9A C9 H9B 108.8 . . ?
C9 C10 C11 104.6(9) . . ?
C9 C10 H10A 110.8 . . ?
C11 C10 H10A 110.8 . . ?
C9 C10 H10B 110.8 . . ?
C11 C10 H10B 110.8 . . ?
H10A C10 H10B 108.9 . . ?
C12 C11 C10 101.3(8) . . ?
C12 C11 H11A 111.5 . . ?
C10 C11 H11A 111.5 . . ?
C12 C11 H11B 111.5 . . ?
C10 C11 H11B 111.5 . . ?
H11A C11 H11B 109.3 . . ?
O3 C12 C11 105.9(8) . . ?
O3 C12 H12A 110.5 . . ?
C11 C12 H12A 110.5 . . ?
O3 C12 H12B 110.5 . . ?
C11 C12 H12B 110.5 . . ?
H12A C12 H12B 108.7 . . ?
O4 C13 C14 105.7(8) . . ?
O4 C13 H13A 110.6 . . ?
C14 C13 H13A 110.6 . . ?
O4 C13 H13B 110.6 . . ?
C14 C13 H13B 110.6 . . ?
H13A C13 H13B 108.7 . . ?
C15 C14 C13 102.4(9) . . ?
C15 C14 H14A 111.3 . . ?
C13 C14 H14A 111.3 . . ?
C15 C14 H14B 111.3 . . ?
C13 C14 H14B 111.3 . . ?
H14A C14 H14B 109.2 . . ?
C16 C15 C14 104.4(9) . . ?
C16 C15 H15A 110.9 . . ?
C14 C15 H15A 110.9 . . ?
C16 C15 H15B 110.9 . . ?
C14 C15 H15B 110.9 . . ?
H15A C15 H15B 108.9 . . ?
O4 C16 C15 108.3(9) . . ?
O4 C16 H16A 110.0 . . ?
C15 C16 H16A 110.0 . . ?
O4 C16 H16B 110.0 . . ?
C15 C16 H16B 110.0 . . ?
H16A C16 H16B 108.4 . . ?
O5 C17 C18 104.9(7) . . ?
O5 C17 H17A 110.8 . . ?
C18 C17 H17A 110.8 . . ?
O5 C17 H17B 110.8 . . ?
C18 C17 H17B 110.8 . . ?
H17A C17 H17B 108.8 . . ?
C19 C18 C17 102.6(8) . . ?
C19 C18 H18A 111.2 . . ?
C17 C18 H18A 111.2 . . ?
C19 C18 H18B 111.2 . . ?
C17 C18 H18B 111.2 . . ?
H18A C18 H18B 109.2 . . ?
C20 C19 C18 102.2(8) . . ?
C20 C19 H19A 111.3 . . ?
C18 C19 H19A 111.3 . . ?
C20 C19 H19B 111.3 . . ?
C18 C19 H19B 111.3 . . ?
H19A C19 H19B 109.2 . . ?
O5 C20 C19 105.4(8) . . ?
O5 C20 H20A 110.7 . . ?
C19 C20 H20A 110.7 . . ?
O5 C20 H20B 110.7 . . ?
C19 C20 H20B 110.7 . . ?
H20A C20 H20B 108.8 . . ?
O6 C21 C22 108.6(10) . . ?
O6 C21 H21A 110.0 . . ?
C22 C21 H21A 110.0 . . ?
O6 C21 H21B 110.0 . . ?
C22 C21 H21B 110.0 . . ?
H21A C21 H21B 108.4 . . ?
C21 C22 C23 104.1(8) . . ?
C21 C22 H22A 110.9 . . ?
C23 C22 H22A 110.9 . . ?
C21 C22 H22B 110.9 . . ?
C23 C22 H22B 110.9 . . ?
H22A C22 H22B 108.9 . . ?
C24 C23 C22 105.5(8) . . ?
C24 C23 H23A 110.6 . . ?
C22 C23 H23A 110.6 . . ?
C24 C23 H23B 110.6 . . ?
C22 C23 H23B 110.6 . . ?
H23A C23 H23B 108.8 . . ?
O6 C24 C23 105.5(8) . . ?
O6 C24 H24A 110.6 . . ?
C23 C24 H24A 110.6 . . ?
O6 C24 H24B 110.6 . . ?
C23 C24 H24B 110.6 . . ?
H24A C24 H24B 108.8 . . ?
Dy C25 H25A 109.5 . . ?
Dy C25 H25B 109.5 . . ?
H25A C25 H25B 109.5 . . ?
Dy C25 H25C 109.5 . . ?
H25A C25 H25C 109.5 . . ?
H25B C25 H25C 109.5 . . ?
C31 C26 C27 115.2(8) . . ?
C31 C26 B1 123.7(8) . . ?
C27 C26 B1 121.1(8) . . ?
C26 C27 C28 123.6(9) . . ?
C26 C27 H27 118.2 . . ?
C28 C27 H27 118.2 . . ?
C29 C28 C27 119.2(9) . . ?
C29 C28 H28 120.4 . . ?
C27 C28 H28 120.4 . . ?
C28 C29 C30 119.6(9) . . ?
C28 C29 H29 120.2 . . ?
C30 C29 H29 120.2 . . ?
C29 C30 C31 120.0(9) . . ?
C29 C30 H30 120.0 . . ?
C31 C30 H30 120.0 . . ?
C26 C31 C30 122.3(9) . . ?
C26 C31 H31 118.8 . . ?
C30 C31 H31 118.8 . . ?
C37 C32 C33 115.4(8) . . ?
C37 C32 B1 122.5(8) . . ?
C33 C32 B1 121.8(8) . . ?
C34 C33 C32 123.7(9) . . ?
C34 C33 H33 118.2 . . ?
C32 C33 H33 118.2 . . ?
C33 C34 C35 118.7(9) . . ?
C33 C34 H34 120.6 . . ?
C35 C34 H34 120.6 . . ?
C36 C35 C34 118.9(9) . . ?
C36 C35 H35 120.5 . . ?
C34 C35 H35 120.5 . . ?
C35 C36 C37 121.1(9) . . ?
C35 C36 H36 119.4 . . ?
C37 C36 H36 119.4 . . ?
C32 C37 C36 122.0(9) . . ?
C32 C37 H37 119.0 . . ?
C36 C37 H37 119.0 . . ?
C43 C38 C39 114.6(9) . . ?
C43 C38 B1 123.5(8) . . ?
C39 C38 B1 121.9(8) . . ?
C40 C39 C38 122.4(9) . . ?
C40 C39 H39 118.8 . . ?
C38 C39 H39 118.8 . . ?
C39 C40 C41 120.9(9) . . ?
C39 C40 H40 119.6 . . ?
C41 C40 H40 119.6 . . ?
C42 C41 C40 118.1(9) . . ?
C42 C41 H41 121.0 . . ?
C40 C41 H41 121.0 . . ?
C41 C42 C43 119.6(9) . . ?
C41 C42 H42 120.2 . . ?
C43 C42 H42 120.2 . . ?
C38 C43 C42 124.4(9) . . ?
C38 C43 H43 117.8 . . ?
C42 C43 H43 117.8 . . ?
C45 C44 C49 114.6(9) . . ?
C45 C44 B1 118.6(8) . . ?
C49 C44 B1 126.8(8) . . ?
C44 C45 C46 121.5(9) . . ?
C44 C45 H45 119.3 . . ?
C46 C45 H45 119.3 . . ?
C47 C46 C45 121.4(10) . . ?
C47 C46 H46 119.3 . . ?
C45 C46 H46 119.3 . . ?
C46 C47 C48 119.4(9) . . ?
C46 C47 H47 120.3 . . ?
C48 C47 H47 120.3 . . ?
C47 C48 C49 118.5(9) . . ?
C47 C48 H48 120.7 . . ?
C49 C48 H48 120.7 . . ?
C48 C49 C44 124.7(10) . . ?
C48 C49 H49 117.7 . . ?
C44 C49 H49 117.7 . . ?
C55 C50 C51 114.3(8) . . ?
C55 C50 B2 122.8(8) . . ?
C51 C50 B2 122.9(8) . . ?
C52 C51 C50 122.6(9) . . ?
C52 C51 H51 118.7 . . ?
C50 C51 H51 118.7 . . ?
C53 C52 C51 120.3(9) . . ?
C53 C52 H52 119.8 . . ?
C51 C52 H52 119.8 . . ?
C54 C53 C52 119.3(9) . . ?
C54 C53 H53 120.3 . . ?
C52 C53 H53 120.3 . . ?
C53 C54 C55 119.5(9) . . ?
C53 C54 H54 120.2 . . ?
C55 C54 H54 120.2 . . ?
C54 C55 C50 123.8(9) . . ?
C54 C55 H55 118.1 . . ?
C50 C55 H55 118.1 . . ?
C57 C56 C61 113.4(8) . . ?
C57 C56 B2 123.1(8) . . ?
C61 C56 B2 123.4(8) . . ?
C58 C57 C56 125.1(9) . . ?
C58 C57 H57 117.5 . . ?
C56 C57 H57 117.5 . . ?
C59 C58 C57 119.1(9) . . ?
C59 C58 H58 120.4 . . ?
C57 C58 H58 120.4 . . ?
C58 C59 C60 118.9(9) . . ?
C58 C59 H59 120.5 . . ?
C60 C59 H59 120.5 . . ?
C59 C60 C61 121.2(9) . . ?
C59 C60 H60 119.4 . . ?
C61 C60 H60 119.4 . . ?
C60 C61 C56 122.2(9) . . ?
C60 C61 H61 118.9 . . ?
C56 C61 H61 118.9 . . ?
C63 C62 C67 112.6(8) . . ?
C63 C62 B2 119.8(8) . . ?
C67 C62 B2 127.6(9) . . ?
C64 C63 C62 124.1(9) . . ?
C64 C63 H63 117.9 . . ?
C62 C63 H63 117.9 . . ?
C63 C64 C65 120.5(10) . . ?
C63 C64 H64 119.8 . . ?
C65 C64 H64 119.8 . . ?
C66 C65 C64 118.4(9) . . ?
C66 C65 H65 120.8 . . ?
C64 C65 H65 120.8 . . ?
C67 C66 C65 119.0(10) . . ?
C67 C66 H66 120.5 . . ?
C65 C66 H66 120.5 . . ?
C66 C67 C62 125.4(10) . . ?
C66 C67 H67 117.3 . . ?
C62 C67 H67 117.3 . . ?
C73 C68 C69 114.1(8) . . ?
C73 C68 B2 121.8(8) . . ?
C69 C68 B2 124.0(8) . . ?
C70 C69 C68 123.1(9) . . ?
C70 C69 H69 118.4 . . ?
C68 C69 H69 118.4 . . ?
C71 C70 C69 119.7(9) . . ?
C71 C70 H70 120.1 . . ?
C69 C70 H70 120.1 . . ?
C72 C71 C70 118.1(9) . . ?
C72 C71 H71 121.0 . . ?
C70 C71 H71 121.0 . . ?
C73 C72 C71 121.1(10) . . ?
C73 C72 H72 119.4 . . ?
C71 C72 H72 119.4 . . ?
C72 C73 C68 123.8(9) . . ?
C72 C73 H73 118.1 . . ?
C68 C73 H73 118.1 . . ?
O7 C74 C75 108.0(12) . . ?
O7 C74 H74A 110.1 . . ?
C75 C74 H74A 110.1 . . ?
O7 C74 H74B 110.1 . . ?
C75 C74 H74B 110.1 . . ?
H74A C74 H74B 108.4 . . ?
C74 C75 C76 101.7(12) . . ?
C74 C75 H75A 111.4 . . ?
C76 C75 H75A 111.4 . . ?
C74 C75 H75B 111.4 . . ?
C76 C75 H75B 111.4 . . ?
H75A C75 H75B 109.3 . . ?
C77 C76 C75 102.7(12) . . ?
C77 C76 H76A 111.2 . . ?
C75 C76 H76A 111.2 . . ?
C77 C76 H76B 111.2 . . ?
C75 C76 H76B 111.2 . . ?
H76A C76 H76B 109.1 . . ?
O7 C77 C76 109.0(12) . . ?
O7 C77 H77A 109.9 . . ?
C76 C77 H77A 109.9 . . ?
O7 C77 H77B 109.9 . . ?
C76 C77 H77B 109.9 . . ?
H77A C77 H77B 108.3 . . ?

loop_
_geom_bond_atom_site_label_1
_geom_bond_atom_site_label_2
_geom_bond_distance
_geom_bond_site_symmetry_2
_geom_bond_publ_flag
Dy O3 2.390(6) . ?
Dy C25 2.401(10) . ?
Dy O1 2.402(6) . ?
Dy O5 2.410(6) . ?
Dy O2 2.471(6) . ?
Dy O6 2.473(7) . ?
Dy O4 2.488(6) . ?
O1 C1 1.472(11) . ?
O1 C4 1.484(9) . ?
O2 C5 1.470(11) . ?
O2 C8 1.482(11) . ?
O3 C12 1.459(11) . ?
O3 C9 1.496(12) . ?
O4 C13 1.464(11) . ?
O4 C16 1.474(11) . ?
O5 C20 1.472(11) . ?
O5 C17 1.488(10) . ?
O6 C24 1.463(11) . ?
O6 C21 1.464(13) . ?
O7 C74 1.345(17) . ?
O7 C77 1.408(16) . ?
B1 C32 1.655(13) . ?
B1 C38 1.662(14) . ?
B1 C26 1.675(14) . ?
B1 C44 1.692(14) . ?
B2 C50 1.643(14) . ?
B2 C68 1.659(13) . ?
B2 C62 1.660(12) . ?
B2 C56 1.668(13) . ?
C1 C2 1.519(12) . ?
C1 H1A 0.9900 . ?
C1 H1B 0.9900 . ?
C2 C3 1.530(14) . ?
C2 H2A 0.9900 . ?
C2 H2B 0.9900 . ?
C3 C4 1.517(12) . ?
C3 H3A 0.9900 . ?
C3 H3B 0.9900 . ?
C4 H4A 0.9900 . ?
C4 H4B 0.9900 . ?
C5 C6 1.538(12) . ?
C5 H5A 0.9900 . ?
C5 H5B 0.9900 . ?
C6 C7 1.523(13) . ?
C6 H6A 0.9900 . ?
C6 H6B 0.9900 . ?
C7 C8 1.541(13) . ?
C7 H7A 0.9900 . ?
C7 H7B 0.9900 . ?
C8 H8A 0.9900 . ?
C8 H8B 0.9900 . ?
C9 C10 1.493(14) . ?
C9 H9A 0.9900 . ?
C9 H9B 0.9900 . ?
C10 C11 1.523(16) . ?
C10 H10A 0.9900 . ?
C10 H10B 0.9900 . ?
C11 C12 1.518(13) . ?
C11 H11A 0.9900 . ?
C11 H11B 0.9900 . ?
C12 H12A 0.9900 . ?
C12 H12B 0.9900 . ?
C13 C14 1.526(14) . ?
C13 H13A 0.9900 . ?
C13 H13B 0.9900 . ?
C14 C15 1.504(15) . ?
C14 H14A 0.9900 . ?
C14 H14B 0.9900 . ?
C15 C16 1.495(14) . ?
C15 H15A 0.9900 . ?
C15 H15B 0.9900 . ?
C16 H16A 0.9900 . ?
C16 H16B 0.9900 . ?
C17 C18 1.527(13) . ?
C17 H17A 0.9900 . ?
C17 H17B 0.9900 . ?
C18 C19 1.526(15) . ?
C18 H18A 0.9900 . ?
C18 H18B 0.9900 . ?
C19 C20 1.516(13) . ?
C19 H19A 0.9900 . ?
C19 H19B 0.9900 . ?
C20 H20A 0.9900 . ?
C20 H20B 0.9900 . ?
C21 C22 1.472(15) . ?
C21 H21A 0.9900 . ?
C21 H21B 0.9900 . ?
C22 C23 1.540(13) . ?
C22 H22A 0.9900 . ?
C22 H22B 0.9900 . ?
C23 C24 1.511(13) . ?
C23 H23A 0.9900 . ?
C23 H23B 0.9900 . ?
C24 H24A 0.9900 . ?
C24 H24B 0.9900 . ?
C25 H25A 0.9800 . ?
C25 H25B 0.9800 . ?
C25 H25C 0.9800 . ?
C26 C31 1.402(12) . ?
C26 C27 1.409(12) . ?
C27 C28 1.413(13) . ?
C27 H27 0.9500 . ?
C28 C29 1.381(14) . ?
C28 H28 0.9500 . ?
C29 C30 1.398(13) . ?
C29 H29 0.9500 . ?
C30 C31 1.417(12) . ?
C30 H30 0.9500 . ?
C31 H31 0.9500 . ?
C32 C37 1.403(13) . ?
C32 C33 1.417(12) . ?
C33 C34 1.409(13) . ?
C33 H33 0.9500 . ?
C34 C35 1.410(14) . ?
C34 H34 0.9500 . ?
C35 C36 1.392(14) . ?
C35 H35 0.9500 . ?
C36 C37 1.410(13) . ?
C36 H36 0.9500 . ?
C37 H37 0.9500 . ?
C38 C43 1.391(12) . ?
C38 C39 1.426(13) . ?
C39 C40 1.395(13) . ?
C39 H39 0.9500 . ?
C40 C41 1.408(14) . ?
C40 H40 0.9500 . ?
C41 C42 1.400(14) . ?
C41 H41 0.9500 . ?
C42 C43 1.403(13) . ?
C42 H42 0.9500 . ?
C43 H43 0.9500 . ?
C44 C45 1.417(13) . ?
C44 C49 1.419(13) . ?
C45 C46 1.421(13) . ?
C45 H45 0.9500 . ?
C46 C47 1.386(14) . ?
C46 H46 0.9500 . ?
C47 C48 1.397(14) . ?
C47 H47 0.9500 . ?
C48 C49 1.409(12) . ?
C48 H48 0.9500 . ?
C49 H49 0.9500 . ?
C50 C55 1.417(13) . ?
C50 C51 1.425(12) . ?
C51 C52 1.398(13) . ?
C51 H51 0.9500 . ?
C52 C53 1.395(13) . ?
C52 H52 0.9500 . ?
C53 C54 1.393(13) . ?
C53 H53 0.9500 . ?
C54 C55 1.396(13) . ?
C54 H54 0.9500 . ?
C55 H55 0.9500 . ?
C56 C57 1.410(12) . ?
C56 C61 1.430(12) . ?
C57 C58 1.406(12) . ?
C57 H57 0.9500 . ?
C58 C59 1.382(13) . ?
C58 H58 0.9500 . ?
C59 C60 1.396(14) . ?
C59 H59 0.9500 . ?
C60 C61 1.404(13) . ?
C60 H60 0.9500 . ?
C61 H61 0.9500 . ?
C62 C63 1.412(13) . ?
C62 C67 1.422(12) . ?
C63 C64 1.395(13) . ?
C63 H63 0.9500 . ?
C64 C65 1.406(14) . ?
C64 H64 0.9500 . ?
C65 C66 1.399(15) . ?
C65 H65 0.9500 . ?
C66 C67 1.398(14) . ?
C66 H66 0.9500 . ?
C67 H67 0.9500 . ?
C68 C73 1.392(13) . ?
C68 C69 1.427(12) . ?
C69 C70 1.410(13) . ?
C69 H69 0.9500 . ?
C70 C71 1.397(14) . ?
C70 H70 0.9500 . ?
C71 C72 1.393(14) . ?
C71 H71 0.9500 . ?
C72 C73 1.388(13) . ?
C72 H72 0.9500 . ?
C73 H73 0.9500 . ?
C74 C75 1.512(19) . ?
C74 H74A 0.9900 . ?
C74 H74B 0.9900 . ?
C75 C76 1.56(2) . ?
C75 H75A 0.9900 . ?
C75 H75B 0.9900 . ?
C76 C77 1.487(19) . ?
C76 H76A 0.9900 . ?
C76 H76B 0.9900 . ?
C77 H77A 0.9900 . ?
C77 H77B 0.9900 . ?

loop_
_geom_torsion_atom_site_label_1
_geom_torsion_atom_site_label_2
_geom_torsion_atom_site_label_3
_geom_torsion_atom_site_label_4
_geom_torsion
_geom_torsion_site_symmetry_1
_geom_torsion_site_symmetry_2
_geom_torsion_site_symmetry_3
_geom_torsion_site_symmetry_4
_geom_torsion_publ_flag
O3 Dy O1 C1 -99.6(7) . . . . ?
C25 Dy O1 C1 157.4(7) . . . . ?
O5 Dy O1 C1 62.1(6) . . . . ?
O2 Dy O1 C1 -115.2(7) . . . . ?
O6 Dy O1 C1 -26.4(7) . . . . ?
O4 Dy O1 C1 66.0(8) . . . . ?
O3 Dy O1 C4 86.0(7) . . . . ?
C25 Dy O1 C4 -16.9(6) . . . . ?
O5 Dy O1 C4 -112.2(6) . . . . ?
O2 Dy O1 C4 70.5(6) . . . . ?
O6 Dy O1 C4 159.3(6) . . . . ?
O4 Dy O1 C4 -108.3(6) . . . . ?
O3 Dy O2 C5 53.8(7) . . . . ?
C25 Dy O2 C5 -41.7(7) . . . . ?
O1 Dy O2 C5 -135.5(7) . . . . ?
O5 Dy O2 C5 -139.9(6) . . . . ?
O6 Dy O2 C5 136.5(7) . . . . ?
O4 Dy O2 C5 43.2(8) . . . . ?
O3 Dy O2 C8 -135.5(8) . . . . ?
C25 Dy O2 C8 129.0(8) . . . . ?
O1 Dy O2 C8 35.2(7) . . . . ?
O5 Dy O2 C8 30.8(9) . . . . ?
O6 Dy O2 C8 -52.8(7) . . . . ?
O4 Dy O2 C8 -146.1(7) . . . . ?
C25 Dy O3 C12 -23.1(7) . . . . ?
O1 Dy O3 C12 -125.5(6) . . . . ?
O5 Dy O3 C12 82.9(7) . . . . ?
O2 Dy O3 C12 -110.1(7) . . . . ?
O6 Dy O3 C12 159.7(7) . . . . ?
O4 Dy O3 C12 63.6(6) . . . . ?
C25 Dy O3 C9 153.5(7) . . . . ?
O1 Dy O3 C9 51.1(8) . . . . ?
O5 Dy O3 C9 -100.5(7) . . . . ?
O2 Dy O3 C9 66.5(7) . . . . ?
O6 Dy O3 C9 -23.7(7) . . . . ?
O4 Dy O3 C9 -119.8(7) . . . . ?
O3 Dy O4 C13 46.8(8) . . . . ?
C25 Dy O4 C13 142.4(8) . . . . ?
O1 Dy O4 C13 -124.5(8) . . . . ?
O5 Dy O4 C13 -120.6(8) . . . . ?
O2 Dy O4 C13 57.4(9) . . . . ?
O6 Dy O4 C13 -34.1(8) . . . . ?
O3 Dy O4 C16 -125.9(8) . . . . ?
C25 Dy O4 C16 -30.3(8) . . . . ?
O1 Dy O4 C16 62.7(8) . . . . ?
O5 Dy O4 C16 66.7(7) . . . . ?
O2 Dy O4 C16 -115.3(8) . . . . ?
O6 Dy O4 C16 153.2(8) . . . . ?
O3 Dy O5 C20 -132.9(6) . . . . ?
C25 Dy O5 C20 -27.3(7) . . . . ?
O1 Dy O5 C20 64.0(6) . . . . ?
O2 Dy O5 C20 68.4(8) . . . . ?
O6 Dy O5 C20 152.1(7) . . . . ?
O4 Dy O5 C20 -113.5(7) . . . . ?
O3 Dy O5 C17 43.3(9) . . . . ?
C25 Dy O5 C17 148.9(7) . . . . ?
O1 Dy O5 C17 -119.8(7) . . . . ?
O2 Dy O5 C17 -115.4(7) . . . . ?
O6 Dy O5 C17 -31.7(7) . . . . ?
O4 Dy O5 C17 62.8(7) . . . . ?
O3 Dy O6 C24 96.2(8) . . . . ?
C25 Dy O6 C24 51(4) . . . . ?
O1 Dy O6 C24 -49.7(8) . . . . ?
O5 Dy O6 C24 -121.2(8) . . . . ?
O2 Dy O6 C24 22.4(8) . . . . ?
O4 Dy O6 C24 167.7(8) . . . . ?
O3 Dy O6 C21 -85.6(11) . . . . ?
C25 Dy O6 C21 -131(4) . . . . ?
O1 Dy O6 C21 128.5(11) . . . . ?
O5 Dy O6 C21 57.0(11) . . . . ?
O2 Dy O6 C21 -159.4(11) . . . . ?
O4 Dy O6 C21 -14.0(11) . . . . ?
C4 O1 C1 C2 10.3(9) . . . . ?
Dy O1 C1 C2 -164.7(6) . . . . ?
O1 C1 C2 C3 -31.7(9) . . . . ?
C1 C2 C3 C4 40.2(9) . . . . ?
C1 O1 C4 C3 15.4(9) . . . . ?
Dy O1 C4 C3 -169.3(5) . . . . ?
C2 C3 C4 O1 -34.4(9) . . . . ?
C8 O2 C5 C6 -8.9(11) . . . . ?
Dy O2 C5 C6 164.2(6) . . . . ?
O2 C5 C6 C7 -15.6(12) . . . . ?
C5 C6 C7 C8 32.6(11) . . . . ?
C5 O2 C8 C7 29.9(10) . . . . ?
Dy O2 C8 C7 -141.6(6) . . . . ?
C6 C7 C8 O2 -39.0(10) . . . . ?
C12 O3 C9 C10 5.2(11) . . . . ?
Dy O3 C9 C10 -171.9(6) . . . . ?
O3 C9 C10 C11 -27.1(11) . . . . ?
C9 C10 C11 C12 37.7(11) . . . . ?
C9 O3 C12 C11 18.8(9) . . . . ?
Dy O3 C12 C11 -164.1(5) . . . . ?
C10 C11 C12 O3 -34.6(9) . . . . ?
C16 O4 C13 C14 23.1(11) . . . . ?
Dy O4 C13 C14 -150.4(7) . . . . ?
O4 C13 C14 C15 -34.8(11) . . . . ?
C13 C14 C15 C16 32.7(12) . . . . ?
C13 O4 C16 C15 -2.2(12) . . . . ?
Dy O4 C16 C15 172.3(7) . . . . ?
C14 C15 C16 O4 -19.8(13) . . . . ?
C20 O5 C17 C18 -10.1(10) . . . . ?
Dy O5 C17 C18 173.2(6) . . . . ?
O5 C17 C18 C19 31.2(10) . . . . ?
C17 C18 C19 C20 -40.0(9) . . . . ?
C17 O5 C20 C19 -15.3(10) . . . . ?
Dy O5 C20 C19 161.6(6) . . . . ?
C18 C19 C20 O5 34.4(10) . . . . ?
C24 O6 C21 C22 -34.1(15) . . . . ?
Dy O6 C21 C22 147.3(8) . . . . ?
O6 C21 C22 C23 19.3(16) . . . . ?
C21 C22 C23 C24 2.4(13) . . . . ?
C21 O6 C24 C23 34.6(13) . . . . ?
Dy O6 C24 C23 -146.8(7) . . . . ?
C22 C23 C24 O6 -22.9(11) . . . . ?
C32 B1 C26 C31 137.5(8) . . . . ?
C38 B1 C26 C31 16.6(11) . . . . ?
C44 B1 C26 C31 -103.2(9) . . . . ?
C32 B1 C26 C27 -41.5(11) . . . . ?
C38 B1 C26 C27 -162.4(8) . . . . ?
C44 B1 C26 C27 77.8(9) . . . . ?
C31 C26 C27 C28 3.0(13) . . . . ?
B1 C26 C27 C28 -177.9(8) . . . . ?
C26 C27 C28 C29 -1.3(14) . . . . ?
C27 C28 C29 C30 -0.7(14) . . . . ?
C28 C29 C30 C31 0.8(14) . . . . ?
C27 C26 C31 C30 -2.8(12) . . . . ?
B1 C26 C31 C30 178.1(8) . . . . ?
C29 C30 C31 C26 1.0(14) . . . . ?
C38 B1 C32 C37 -90.4(10) . . . . ?
C26 B1 C32 C37 147.7(8) . . . . ?
C44 B1 C32 C37 30.2(12) . . . . ?
C38 B1 C32 C33 83.3(10) . . . . ?
C26 B1 C32 C33 -38.5(12) . . . . ?
C44 B1 C32 C33 -156.0(8) . . . . ?
C37 C32 C33 C34 1.4(14) . . . . ?
B1 C32 C33 C34 -172.8(9) . . . . ?
C32 C33 C34 C35 -0.4(15) . . . . ?
C33 C34 C35 C36 -0.3(14) . . . . ?
C34 C35 C36 C37 0.0(15) . . . . ?
C33 C32 C37 C36 -1.6(13) . . . . ?
B1 C32 C37 C36 172.5(9) . . . . ?
C35 C36 C37 C32 1.0(15) . . . . ?
C32 B1 C38 C43 171.5(8) . . . . ?
C26 B1 C38 C43 -67.7(10) . . . . ?
C44 B1 C38 C43 50.6(11) . . . . ?
C32 B1 C38 C39 -7.7(12) . . . . ?
C26 B1 C38 C39 113.1(9) . . . . ?
C44 B1 C38 C39 -128.6(8) . . . . ?
C43 C38 C39 C40 -3.4(13) . . . . ?
B1 C38 C39 C40 175.9(8) . . . . ?
C38 C39 C40 C41 1.4(14) . . . . ?
C39 C40 C41 C42 0.8(14) . . . . ?
C40 C41 C42 C43 -0.9(13) . . . . ?
C39 C38 C43 C42 3.3(13) . . . . ?
B1 C38 C43 C42 -175.9(8) . . . . ?
C41 C42 C43 C38 -1.3(14) . . . . ?
C32 B1 C44 C45 57.6(11) . . . . ?
C38 B1 C44 C45 178.1(8) . . . . ?
C26 B1 C44 C45 -61.2(10) . . . . ?
C32 B1 C44 C49 -119.7(9) . . . . ?
C38 B1 C44 C49 0.9(13) . . . . ?
C26 B1 C44 C49 121.6(9) . . . . ?
C49 C44 C45 C46 -1.1(14) . . . . ?
B1 C44 C45 C46 -178.6(9) . . . . ?
C44 C45 C46 C47 0.4(16) . . . . ?
C45 C46 C47 C48 -0.1(16) . . . . ?
C46 C47 C48 C49 0.4(15) . . . . ?
C47 C48 C49 C44 -1.2(15) . . . . ?
C45 C44 C49 C48 1.5(14) . . . . ?
B1 C44 C49 C48 178.8(9) . . . . ?
C68 B2 C50 C55 -171.4(8) . . . . ?
C62 B2 C50 C55 -51.8(11) . . . . ?
C56 B2 C50 C55 69.0(10) . . . . ?
C68 B2 C50 C51 10.9(11) . . . . ?
C62 B2 C50 C51 130.6(9) . . . . ?
C56 B2 C50 C51 -108.7(9) . . . . ?
C55 C50 C51 C52 2.0(13) . . . . ?
B2 C50 C51 C52 179.8(8) . . . . ?
C50 C51 C52 C53 -0.7(14) . . . . ?
C51 C52 C53 C54 -1.0(14) . . . . ?
C52 C53 C54 C55 1.0(15) . . . . ?
C53 C54 C55 C50 0.5(15) . . . . ?
C51 C50 C55 C54 -1.9(14) . . . . ?
B2 C50 C55 C54 -179.8(9) . . . . ?
C50 B2 C56 C57 166.5(8) . . . . ?
C68 B2 C56 C57 45.0(11) . . . . ?
C62 B2 C56 C57 -70.6(10) . . . . ?
C50 B2 C56 C61 -12.4(11) . . . . ?
C68 B2 C56 C61 -133.8(8) . . . . ?
C62 B2 C56 C61 110.5(9) . . . . ?
C61 C56 C57 C58 0.7(13) . . . . ?
B2 C56 C57 C58 -178.3(8) . . . . ?
C56 C57 C58 C59 -0.6(14) . . . . ?
C57 C58 C59 C60 0.5(14) . . . . ?
C58 C59 C60 C61 -0.5(15) . . . . ?
C59 C60 C61 C56 0.7(15) . . . . ?
C57 C56 C61 C60 -0.8(13) . . . . ?
B2 C56 C61 C60 178.2(8) . . . . ?
C50 B2 C62 C63 -174.2(8) . . . . ?
C68 B2 C62 C63 -51.9(10) . . . . ?
C56 B2 C62 C63 64.7(10) . . . . ?
C50 B2 C62 C67 3.4(13) . . . . ?
C68 B2 C62 C67 125.7(10) . . . . ?
C56 B2 C62 C67 -117.7(10) . . . . ?
C67 C62 C63 C64 1.9(14) . . . . ?
B2 C62 C63 C64 179.8(9) . . . . ?
C62 C63 C64 C65 -0.3(15) . . . . ?
C63 C64 C65 C66 -0.9(15) . . . . ?
C64 C65 C66 C67 0.5(15) . . . . ?
C65 C66 C67 C62 1.3(16) . . . . ?
C63 C62 C67 C66 -2.4(14) . . . . ?
B2 C62 C67 C66 179.8(9) . . . . ?
C50 B2 C68 C73 88.3(10) . . . . ?
C62 B2 C68 C73 -34.6(11) . . . . ?
C56 B2 C68 C73 -151.5(8) . . . . ?
C50 B2 C68 C69 -94.2(10) . . . . ?
C62 B2 C68 C69 142.9(8) . . . . ?
C56 B2 C68 C69 26.0(11) . . . . ?
C73 C68 C69 C70 1.0(14) . . . . ?
B2 C68 C69 C70 -176.7(9) . . . . ?
C68 C69 C70 C71 0.9(15) . . . . ?
C69 C70 C71 C72 -1.8(15) . . . . ?
C70 C71 C72 C73 0.8(15) . . . . ?
C71 C72 C73 C68 1.2(16) . . . . ?
C69 C68 C73 C72 -2.0(14) . . . . ?
B2 C68 C73 C72 175.7(9) . . . . ?
C77 O7 C74 C75 23.1(16) . . . . ?
O7 C74 C75 C76 -28.1(15) . . . . ?
C74 C75 C76 C77 22.1(15) . . . . ?
C74 O7 C77 C76 -7.6(17) . . . . ?
C75 C76 C77 O7 -10.4(16) . . . . ?
